data_7212260
loop_
_publ_author_name
'Nichol, Gary S.'
'Kumirov, Vlad K.'
'Vardanyan, Ruben'
'Hruby, Victor J.'

_publ_section_title
;
 Proton sharing and transfer in some zwitterionic compounds based on
 4-oxo-4-((1-phenethylpiperidin-4-yl)(phenyl)amino)alcanoic acids
;
_journal_issue 11
_journal_name_full CrystEngComm
_journal_page_first 3651
_journal_paper_doi 10.1039/b923698h
_journal_volume 12
_journal_year 2010
_chemical_formula_moiety 'C23 H28 N2 O3'
_chemical_formula_sum 'C23 H28 N2 O3'
_chemical_formula_weight 380.47
_chemical_name_systematic
;
?
;
_space_group_IT_number 15
_symmetry_cell_setting monoclinic
_symmetry_space_group_name_Hall '-I 2ya'
_symmetry_space_group_name_H-M 'I 1 2/a 1'
_atom_sites_solution_hydrogens difmap
_atom_sites_solution_primary direct
_atom_sites_solution_secondary difmap
_audit_creation_method SHELXL-97
_cell_angle_alpha 90
_cell_angle_beta 99.843(10)
_cell_angle_gamma 90
_cell_formula_units_Z 8
_cell_length_a 19.1839(8)
_cell_length_b 9.7221(4)
_cell_length_c 22.3927(10)
_cell_measurement_reflns_used 4896
_cell_measurement_temperature 100(2)
_cell_measurement_theta_max 31.08
_cell_measurement_theta_min 3.14
_cell_volume 4114.9(3)
_computing_cell_refinement 'SAINT (Bruker, 2007)'
_computing_data_collection 'APEX2 (Bruker, 2007)'
_computing_data_reduction SAINT
_computing_molecular_graphics 'ORTEP3 for Windows (Farrugia, 1997)'
_computing_publication_material 'SHELXTL and local programs'
_computing_structure_refinement SHELXTL
_computing_structure_solution 'SHELXTL (Sheldrick, 2008)'
_diffrn_ambient_temperature 100(2)
_diffrn_measured_fraction_theta_full 0.995
_diffrn_measured_fraction_theta_max 0.995
_diffrn_measurement_device_type 'Bruker APEX-II CCD'
_diffrn_measurement_method 'thin-slice \w scans'
_diffrn_radiation_monochromator 'silicon 111'
_diffrn_radiation_source 'Advanced Light Source beamline 11.3.1'
_diffrn_radiation_type synchrotron
_diffrn_radiation_wavelength 0.77490
_diffrn_reflns_av_R_equivalents 0.0429
_diffrn_reflns_av_sigmaI/netI 0.0238
_diffrn_reflns_limit_h_max 25
_diffrn_reflns_limit_h_min -25
_diffrn_reflns_limit_k_max 12
_diffrn_reflns_limit_k_min 0
_diffrn_reflns_limit_l_max 29
_diffrn_reflns_limit_l_min 0
_diffrn_reflns_number 77585
_diffrn_reflns_theta_full 31.13
_diffrn_reflns_theta_max 31.13
_diffrn_reflns_theta_min 3.14
_exptl_absorpt_coefficient_mu 0.081
_exptl_absorpt_correction_T_max 0.9935
_exptl_absorpt_correction_T_min 0.9797
_exptl_absorpt_correction_type multi-scan
_exptl_absorpt_process_details 'TWINABS; Sheldrick, 1996'
_exptl_crystal_colour colourless
_exptl_crystal_density_diffrn 1.228
_exptl_crystal_density_method 'not measured'
_exptl_crystal_description block
_exptl_crystal_F_000 1632
_exptl_crystal_size_max 0.25
_exptl_crystal_size_mid 0.09
_exptl_crystal_size_min 0.08
_refine_diff_density_max 0.349
_refine_diff_density_min -0.248
_refine_diff_density_rms 0.039
_refine_ls_extinction_method none
_refine_ls_goodness_of_fit_ref 1.078
_refine_ls_hydrogen_treatment mixed
_refine_ls_matrix_type full
_refine_ls_number_parameters 257
_refine_ls_number_reflns 5087
_refine_ls_number_restraints 0
_refine_ls_restrained_S_all 1.078
_refine_ls_R_factor_all 0.0471
_refine_ls_R_factor_gt 0.0407
_refine_ls_shift/su_max 0.001
_refine_ls_shift/su_mean 0.000
_refine_ls_structure_factor_coef Fsqd
_refine_ls_weighting_details 'calc w=1/[\s^2^(Fo^2^)+(0.0552P)^2^+2.1228P] where P=(Fo^2^+2Fc^2^)/3'
_refine_ls_weighting_scheme calc
_refine_ls_wR_factor_gt 0.1055
_refine_ls_wR_factor_ref 0.1092
_reflns_number_gt 4399
_reflns_number_total 5087
_reflns_threshold_expression I>2\s(I)
_cod_data_source_file b923698h.txt
_cod_data_source_block 1
_cod_original_sg_symbol_H-M 'I 2/a'
_cod_database_code 7212260

loop_
_symmetry_equiv_pos_as_xyz
'x, y, z'
'-x+1/2, y, -z'
'x+1/2, y+1/2, z+1/2'
'-x+1, y+1/2, -z+1/2'
'-x, -y, -z'
'x-1/2, -y, z'
'-x+1/2, -y+1/2, -z+1/2'
'x, -y+1/2, z+1/2'

loop_
_atom_site_label
_atom_site_type_symbol
_atom_site_fract_x
_atom_site_fract_y
_atom_site_fract_z
_atom_site_U_iso_or_equiv
_atom_site_adp_type
_atom_site_occupancy
_atom_site_symmetry_multiplicity
_atom_site_calc_flag
_atom_site_refinement_flags
O1 O 0.19409(4) 0.91476(10) 0.28981(4) 0.0310(2) Uani 1 1 d .
O2 O 0.02575(4) 0.81239(8) 0.31563(4) 0.02342(17) Uani 1 1 d .
H2O H -0.0176(11) 0.859(2) 0.2741(9) 0.074(6) Uiso 1 1 d .
O3 O 0.05534(4) 1.02971(8) 0.34149(4) 0.02581(18) Uani 1 1 d .
N1 N 0.28310(4) 1.04377(9) 0.34159(4) 0.01935(18) Uani 1 1 d .
N2 N 0.43504(4) 1.11223(9) 0.22463(4) 0.01890(18) Uani 1 1 d .
C1 C 0.22343(5) 0.96473(11) 0.33795(5) 0.0210(2) Uani 1 1 d .
C2 C 0.19430(5) 0.94391(12) 0.39626(5) 0.0226(2) Uani 1 1 d .
H2A H 0.1799 1.0339 0.4110 0.027 Uiso 1 1 calc R
H2B H 0.2318 0.9052 0.4277 0.027 Uiso 1 1 calc R
C3 C 0.13078(5) 0.84704(11) 0.38648(5) 0.0215(2) Uani 1 1 d .
H3A H 0.1446 0.7598 0.3690 0.026 Uiso 1 1 calc R
H3B H 0.1175 0.8256 0.4263 0.026 Uiso 1 1 calc R
C4 C 0.06678(5) 0.90585(11) 0.34498(4) 0.0192(2) Uani 1 1 d .
C5 C 0.32244(5) 1.08582(12) 0.39918(5) 0.0227(2) Uani 1 1 d .
C6 C 0.37168(6) 0.99567(14) 0.43160(5) 0.0291(3) Uani 1 1 d .
H6 H 0.3796 0.9078 0.4154 0.035 Uiso 1 1 calc R
C7 C 0.40895(7) 1.03529(17) 0.48757(6) 0.0404(3) Uani 1 1 d .
H7 H 0.4421 0.9739 0.5100 0.048 Uiso 1 1 calc R
C8 C 0.39815(9) 1.16327(18) 0.51077(6) 0.0482(4) Uani 1 1 d .
H8 H 0.4239 1.1898 0.5491 0.058 Uiso 1 1 calc R
C9 C 0.34999(10) 1.25353(16) 0.47852(6) 0.0478(4) Uani 1 1 d .
H9 H 0.3429 1.3418 0.4947 0.057 Uiso 1 1 calc R
C10 C 0.31180(7) 1.21458(13) 0.42219(5) 0.0334(3) Uani 1 1 d .
H10 H 0.2788 1.2762 0.3999 0.040 Uiso 1 1 calc R
C11 C 0.31548(5) 1.06077(11) 0.28675(5) 0.0190(2) Uani 1 1 d .
H11 H 0.2771 1.0496 0.2508 0.023 Uiso 1 1 calc R
C12 C 0.37153(6) 0.95122(11) 0.28219(5) 0.0227(2) Uani 1 1 d .
H12A H 0.4090 0.9559 0.3185 0.027 Uiso 1 1 calc R
H12B H 0.3496 0.8588 0.2810 0.027 Uiso 1 1 calc R
C13 C 0.40418(6) 0.97248(11) 0.22547(5) 0.0230(2) Uani 1 1 d .
H13A H 0.4416 0.9029 0.2243 0.028 Uiso 1 1 calc R
H13B H 0.3674 0.9598 0.1891 0.028 Uiso 1 1 calc R
C14 C 0.37908(5) 1.21776(11) 0.22538(5) 0.0209(2) Uani 1 1 d .
H14A H 0.3416 1.2058 0.1895 0.025 Uiso 1 1 calc R
H14B H 0.3996 1.3107 0.2235 0.025 Uiso 1 1 calc R
C15 C 0.34710(5) 1.20415(11) 0.28307(5) 0.0203(2) Uani 1 1 d .
H15A H 0.3098 1.2744 0.2831 0.024 Uiso 1 1 calc R
H15B H 0.3842 1.2201 0.3189 0.024 Uiso 1 1 calc R
C16 C 0.47082(5) 1.13381(11) 0.17146(5) 0.0216(2) Uani 1 1 d .
H16A H 0.4852 1.2314 0.1702 0.026 Uiso 1 1 calc R
H16B H 0.4369 1.1143 0.1339 0.026 Uiso 1 1 calc R
C17 C 0.53620(6) 1.04228(12) 0.17317(5) 0.0240(2) Uani 1 1 d .
H17A H 0.5666 1.0507 0.2134 0.029 Uiso 1 1 calc R
H17B H 0.5209 0.9451 0.1678 0.029 Uiso 1 1 calc R
C18 C 0.57904(5) 1.07985(11) 0.12446(5) 0.0202(2) Uani 1 1 d .
C19 C 0.54722(6) 1.09835(11) 0.06408(5) 0.0226(2) Uani 1 1 d .
H19 H 0.4974 1.0893 0.0532 0.027 Uiso 1 1 calc R
C20 C 0.58709(6) 1.12967(12) 0.01953(5) 0.0248(2) Uani 1 1 d .
H20 H 0.5643 1.1432 -0.0212 0.030 Uiso 1 1 calc R
C21 C 0.66017(6) 1.14118(13) 0.03450(5) 0.0275(2) Uani 1 1 d .
H21 H 0.6877 1.1612 0.0041 0.033 Uiso 1 1 calc R
C22 C 0.69270(6) 1.12306(13) 0.09440(5) 0.0282(2) Uani 1 1 d .
H22 H 0.7427 1.1305 0.1049 0.034 Uiso 1 1 calc R
C23 C 0.65258(6) 1.09402(11) 0.13921(5) 0.0236(2) Uani 1 1 d .
H23 H 0.6753 1.0837 0.1801 0.028 Uiso 1 1 calc R

loop_
_atom_site_aniso_label
_atom_site_aniso_U_11
_atom_site_aniso_U_22
_atom_site_aniso_U_33
_atom_site_aniso_U_23
_atom_site_aniso_U_13
_atom_site_aniso_U_12
O1 0.0244(4) 0.0479(5) 0.0213(4) -0.0067(3) 0.0053(3) -0.0133(4)
O2 0.0194(3) 0.0202(4) 0.0296(4) -0.0015(3) 0.0014(3) -0.0015(3)
O3 0.0269(4) 0.0195(4) 0.0301(4) 0.0014(3) 0.0023(3) -0.0005(3)
N1 0.0161(4) 0.0238(4) 0.0182(4) 0.0002(3) 0.0033(3) -0.0022(3)
N2 0.0173(4) 0.0186(4) 0.0219(4) 0.0024(3) 0.0062(3) 0.0011(3)
C1 0.0159(4) 0.0258(5) 0.0216(5) 0.0000(4) 0.0038(4) -0.0008(4)
C2 0.0188(5) 0.0296(5) 0.0197(5) -0.0006(4) 0.0045(4) -0.0036(4)
C3 0.0186(4) 0.0230(5) 0.0233(5) 0.0023(4) 0.0046(4) -0.0012(4)
C4 0.0186(4) 0.0211(5) 0.0196(5) 0.0016(4) 0.0081(4) -0.0013(4)
C5 0.0203(5) 0.0280(5) 0.0196(5) 0.0027(4) 0.0028(4) -0.0077(4)
C6 0.0217(5) 0.0394(7) 0.0261(6) 0.0086(5) 0.0037(4) -0.0040(5)
C7 0.0274(6) 0.0625(9) 0.0286(6) 0.0162(6) -0.0029(5) -0.0148(6)
C8 0.0533(8) 0.0637(10) 0.0238(6) 0.0042(6) -0.0043(6) -0.0358(8)
C9 0.0733(10) 0.0380(8) 0.0315(7) -0.0070(6) 0.0077(7) -0.0258(7)
C10 0.0454(7) 0.0279(6) 0.0264(6) -0.0001(5) 0.0050(5) -0.0071(5)
C11 0.0157(4) 0.0225(5) 0.0192(5) 0.0017(4) 0.0043(4) -0.0003(4)
C12 0.0229(5) 0.0190(5) 0.0282(5) 0.0032(4) 0.0101(4) 0.0012(4)
C13 0.0245(5) 0.0183(5) 0.0279(5) -0.0005(4) 0.0099(4) -0.0005(4)
C14 0.0195(5) 0.0198(5) 0.0242(5) 0.0040(4) 0.0056(4) 0.0032(4)
C15 0.0187(4) 0.0191(5) 0.0240(5) 0.0021(4) 0.0063(4) 0.0022(4)
C16 0.0221(5) 0.0223(5) 0.0218(5) 0.0041(4) 0.0079(4) 0.0026(4)
C17 0.0234(5) 0.0260(5) 0.0243(5) 0.0049(4) 0.0092(4) 0.0051(4)
C18 0.0216(5) 0.0189(5) 0.0215(5) 0.0006(4) 0.0073(4) 0.0019(4)
C19 0.0200(5) 0.0252(5) 0.0229(5) 0.0007(4) 0.0045(4) -0.0015(4)
C20 0.0266(5) 0.0273(5) 0.0207(5) 0.0011(4) 0.0045(4) -0.0026(4)
C21 0.0260(5) 0.0317(6) 0.0269(5) 0.0037(4) 0.0108(4) -0.0024(4)
C22 0.0192(5) 0.0342(6) 0.0316(6) 0.0040(5) 0.0052(4) -0.0015(4)
C23 0.0224(5) 0.0249(5) 0.0233(5) 0.0018(4) 0.0031(4) 0.0012(4)

loop_
_atom_type_symbol
_atom_type_description
_atom_type_scat_dispersion_real
_atom_type_scat_dispersion_imag
_atom_type_scat_source
C C 0.0033 0.0016 'International Tables Vol C Tables 4.2.6.8 and 6.1.1.4'
H H 0.0000 0.0000 'International Tables Vol C Tables 4.2.6.8 and 6.1.1.4'
N N 0.0061 0.0033 'International Tables Vol C Tables 4.2.6.8 and 6.1.1.4'
O O 0.0106 0.0060 'International Tables Vol C Tables 4.2.6.8 and 6.1.1.4'

loop_
_geom_angle_atom_site_label_1
_geom_angle_atom_site_label_2
_geom_angle_atom_site_label_3
_geom_angle
H2O O2 C4 113.3(10)
C1 N1 C5 121.21(8)
C1 N1 C11 118.64(8)
C5 N1 C11 118.89(8)
C13 N2 C14 109.95(8)
C13 N2 C16 112.28(8)
C14 N2 C16 110.15(8)
O1 C1 N1 121.83(10)
O1 C1 C2 121.40(9)
N1 C1 C2 116.76(9)
C1 C2 H2A 109.4
C1 C2 H2B 109.4
C1 C2 C3 111.17(9)
H2A C2 H2B 108.0
H2A C2 C3 109.4
H2B C2 C3 109.4
C2 C3 H3A 108.9
C2 C3 H3B 108.9
C2 C3 C4 113.42(9)
H3A C3 H3B 107.7
H3A C3 C4 108.9
H3B C3 C4 108.9
O2 C4 O3 124.55(10)
O2 C4 C3 113.65(9)
O3 C4 C3 121.78(9)
N1 C5 C6 119.49(11)
N1 C5 C10 120.23(10)
C6 C5 C10 120.28(11)
C5 C6 H6 120.2
C5 C6 C7 119.57(13)
H6 C6 C7 120.2
C6 C7 H7 119.9
C6 C7 C8 120.26(13)
H7 C7 C8 119.9
C7 C8 H8 119.8
C7 C8 C9 120.39(12)
H8 C8 C9 119.8
C8 C9 H9 120.0
C8 C9 C10 119.92(14)
H9 C9 C10 120.0
C5 C10 C9 119.57(13)
C5 C10 H10 120.2
C9 C10 H10 120.2
N1 C11 H11 107.5
N1 C11 C12 112.20(8)
N1 C11 C15 111.97(8)
H11 C11 C12 107.5
H11 C11 C15 107.5
C12 C11 C15 109.97(8)
C11 C12 H12A 109.5
C11 C12 H12B 109.5
C11 C12 C13 110.80(9)
H12A C12 H12B 108.1
H12A C12 C13 109.5
H12B C12 C13 109.5
N2 C13 C12 110.90(9)
N2 C13 H13A 109.5
N2 C13 H13B 109.5
C12 C13 H13A 109.5
C12 C13 H13B 109.5
H13A C13 H13B 108.0
N2 C14 H14A 109.6
N2 C14 H14B 109.6
N2 C14 C15 110.17(8)
H14A C14 H14B 108.1
H14A C14 C15 109.6
H14B C14 C15 109.6
C11 C15 C14 110.19(8)
C11 C15 H15A 109.6
C11 C15 H15B 109.6
C14 C15 H15A 109.6
C14 C15 H15B 109.6
H15A C15 H15B 108.1
N2 C16 H16A 109.1
N2 C16 H16B 109.1
N2 C16 C17 112.69(8)
H16A C16 H16B 107.8
H16A C16 C17 109.1
H16B C16 C17 109.1
C16 C17 H17A 109.1
C16 C17 H17B 109.1
C16 C17 C18 112.55(9)
H17A C17 H17B 107.8
H17A C17 C18 109.1
H17B C17 C18 109.1
C17 C18 C19 121.72(9)
C17 C18 C23 120.12(9)
C19 C18 C23 118.15(10)
C18 C19 H19 119.3
C18 C19 C20 121.32(10)
H19 C19 C20 119.3
C19 C20 H20 120.0
C19 C20 C21 120.04(10)
H20 C20 C21 120.0
C20 C21 H21 120.3
C20 C21 C22 119.38(10)
H21 C21 C22 120.3
C21 C22 H22 119.7
C21 C22 C23 120.54(10)
H22 C22 C23 119.7
C18 C23 C22 120.56(10)
C18 C23 H23 119.7
C22 C23 H23 119.7

loop_
_geom_bond_atom_site_label_1
_geom_bond_atom_site_label_2
_geom_bond_distance
O1 C1 1.2278(13)
O2 H2O 1.22(2)
O2 C4 1.3040(13)
O3 C4 1.2241(13)
N1 C1 1.3695(13)
N1 C5 1.4378(13)
N1 C11 1.4772(12)
N2 C13 1.4834(13)
N2 C14 1.4872(13)
N2 C16 1.4873(13)
C1 C2 1.5191(14)
C2 H2A 0.990
C2 H2B 0.990
C2 C3 1.5260(14)
C3 H3A 0.990
C3 H3B 0.990
C3 C4 1.5193(14)
C5 C6 1.3975(16)
C5 C10 1.3820(17)
C6 H6 0.950
C6 C7 1.3870(18)
C7 H7 0.950
C7 C8 1.378(2)
C8 H8 0.950
C8 C9 1.385(2)
C9 H9 0.950
C9 C10 1.3984(18)
C10 H10 0.950
C11 H11 1.000
C11 C12 1.5292(14)
C11 C15 1.5281(14)
C12 H12A 0.990
C12 H12B 0.990
C12 C13 1.5233(14)
C13 H13A 0.990
C13 H13B 0.990
C14 H14A 0.990
C14 H14B 0.990
C14 C15 1.5276(14)
C15 H15A 0.990
C15 H15B 0.990
C16 H16A 0.990
C16 H16B 0.990
C16 C17 1.5329(14)
C17 H17A 0.990
C17 H17B 0.990
C17 C18 1.5181(14)
C18 C19 1.3967(15)
C18 C23 1.3998(15)
C19 H19 0.950
C19 C20 1.3906(15)
C20 H20 0.950
C20 C21 1.3893(16)
C21 H21 0.950
C21 C22 1.3905(16)
C22 H22 0.950
C22 C23 1.3938(15)
C23 H23 0.950

loop_
_geom_hbond_atom_site_label_D
_geom_hbond_atom_site_label_H
_geom_hbond_atom_site_label_A
_geom_hbond_distance_DH
_geom_hbond_distance_HA
_geom_hbond_distance_DA
_geom_hbond_angle_DHA
_geom_hbond_site_symmetry_A
O2 H2O N2 1.22(2) 1.34(2) 2.5505(12) 169.7(19) 6_575
C23 H23 O1 0.95 2.42 3.3311(14) 160.3 6_675
C13 H13A O2 0.99 2.40 3.2783(13) 147.4 7_565
C14 H14B O3 0.99 2.39 3.2398(13) 143.9 7_575
C16 H16A O3 0.99 2.45 3.3148(13) 145.8 7_575

loop_
_geom_torsion_atom_site_label_1
_geom_torsion_atom_site_label_2
_geom_torsion_atom_site_label_3
_geom_torsion_atom_site_label_4
_geom_torsion
C5 N1 C1 O1 -171.33(10)
C5 N1 C1 C2 9.81(15)
C11 N1 C1 O1 -4.33(16)
C11 N1 C1 C2 176.81(9)
O1 C1 C2 C3 4.65(15)
N1 C1 C2 C3 -176.49(9)
C1 C2 C3 C4 -66.45(12)
C2 C3 C4 O2 151.89(9)
C2 C3 C4 O3 -29.75(14)
C1 N1 C5 C6 82.89(13)
C1 N1 C5 C10 -97.33(13)
C11 N1 C5 C6 -84.07(12)
C11 N1 C5 C10 95.70(12)
N1 C5 C6 C7 -179.08(10)
C10 C5 C6 C7 1.14(17)
C5 C6 C7 C8 -0.76(18)
C6 C7 C8 C9 0.1(2)
C7 C8 C9 C10 0.3(2)
N1 C5 C10 C9 179.42(11)
C6 C5 C10 C9 -0.81(18)
C8 C9 C10 C5 0.1(2)
C1 N1 C11 C12 -91.00(11)
C1 N1 C11 C15 144.77(9)
C5 N1 C11 C12 76.30(12)
C5 N1 C11 C15 -47.93(12)
N1 C11 C12 C13 -179.55(8)
C15 C11 C12 C13 -54.22(11)
C14 N2 C13 C12 -60.08(11)
C16 N2 C13 C12 176.91(8)
C11 C12 C13 N2 56.89(12)
C13 N2 C14 C15 61.10(11)
C16 N2 C14 C15 -174.65(8)
N2 C14 C15 C11 -59.01(11)
N1 C11 C15 C14 -179.27(8)
C12 C11 C15 C14 55.27(11)
C13 N2 C16 C17 -65.68(11)
C14 N2 C16 C17 171.43(9)
N2 C16 C17 C18 -171.04(9)
C16 C17 C18 C19 -48.49(14)
C16 C17 C18 C23 132.89(11)
C17 C18 C19 C20 -178.51(10)
C23 C18 C19 C20 0.14(16)
C18 C19 C20 C21 0.95(17)
C19 C20 C21 C22 -0.92(18)
C20 C21 C22 C23 -0.19(19)
C21 C22 C23 C18 1.30(18)
C17 C18 C23 C22 177.42(11)
C19 C18 C23 C22 -1.26(16)
